data_2001992
loop_
_publ_author_name
'Wallet, J.-C.'
'Wojtczak, A.'
'Cody, V.'
'Galitsky, N.'
'Gaydou, E. M.'

_publ_section_title
;
 5,7-Dihydroxy-2-(2,3,4-trimethoxyphenyl)-4<i>H</i>-1-benzopyran-4-one
 (5,7-dihydroxy-2',3',4'-trimethoxyflavone)
;
_journal_issue 2
_journal_name_full 'Acta Crystallographica Section C'
_journal_page_first 357
_journal_page_last 359
_journal_paper_doi 10.1107/S010827019200670X
_journal_volume 49
_journal_year 1993
_chemical_formula_sum 'C18 H16 O7'
_chemical_formula_weight 344.32
_symmetry_cell_setting orthorhombic
_symmetry_space_group_name_H-M 'P n a 21'
_cell_angle_alpha 90.
_cell_angle_beta 90.
_cell_angle_gamma 90.
_cell_formula_units_Z 4
_cell_length_a 7.7680(10)
_cell_length_b 26.621(3)
_cell_length_c 7.4670(10)
_cell_volume 1544.1(3)
_diffrn_radiation_type Cu
_diffrn_radiation_wavelength 1.54184
_exptl_absorpt_coefficient_mu 0.926
_exptl_crystal_density_diffrn 1.481
_exptl_crystal_F_000 720
_cod_data_source_file cr1011.cif
_cod_data_source_block cr1011_structure_1_of_1
_cod_original_cell_volume 1544.1(6)
_cod_original_sg_symbol_H-M Pna21
_cod_database_code 2001992

loop_
_atom_site_label
_atom_site_fract_x
_atom_site_fract_y
_atom_site_fract_z
C8 .3549(4) .23410(10) .3451
O1 .2983(3) .16330(10) .1674(6)
C7 .3494(4) .28600(10) .3677(7)
C6 .2817(5) .31750(10) .2375(8)
C10 .2184(4) .24460(10) .0526(7)
C9 .2893(4) .21490(10) .1865(7)
C4' .3405(4) -.01630(10) .0068(7)
O7 .3636(3) -.06690(10) -.0112(6)
C5 .2151(4) .29730(10) .0821(7)
C3 .1714(4) .16890(10) -.1209(7)
O2 .4098(4) .30780(10) .5168(6)
O4 .0852(3) .24790(10) -.2305(6)
O3 .1469(4) .32740(10) -.0424(7)
C5' .4520(4) .01620(10) .0969(7)
C2' .1612(4) .05400(10) -.0762(7)
C4 .1531(4) .22250(10) -.1078(7)
O6 .0908(3) -.02780(10) -.1801(6)
C6' .4172(4) .06740(10) .0989(7)
C3' .1930(4) .00280(10) -.0790(7)
C2 .2421(4) .14170(10) .0135(7)
C1' .2705(4) .08700(10) .0137(7)
O5 .0212(3) .07270(10) -.1659(7)
C13 .5071(5) -.08960(10) .0803(8)
C15 -.1459(5) .0626(2) -.0971(9)
C14 -.0155(5) -.0627(2) -.0837(8)
H8 .416 .212 .443
H6 .279 .358 .259
H3 .128 .150 -.240
H5' .565 .001 .165
H6' .504 .092 .171
H13A .497 -.082 .222
H13B .509 -.129 .054
H13C .625 -.072 .029
H15A -.156 .078 .037
H15B -.241 .080 -.182
H15C -.167 .022 -.091
H14A -.099 -.042 .006
H14B -.088 -.085 -.174
H14C .067 -.087 -.001
H7 .466 .283 .603
H5 .111 .304 -.148

loop_
_geom_bond_atom_site_label_1
_geom_bond_atom_site_label_2
_geom_bond_distance
C8 C7 1.393(5)
C8 C9 1.386(5)
O1 C9 1.385(4)
O1 C2 1.357(6)
C7 C6 1.388(6)
C7 O2 1.340(6)
C6 C5 1.380(7)
C10 C9 1.389(6)
C10 C5 1.418(4)
C10 C4 1.427(7)
C4' O7 1.363(4)
C4' C5' 1.397(5)
C4' C3' 1.407(5)
O7 C13 1.441(5)
C5 O3 1.338(6)
C3 C4 1.437(5)
C3 C2 1.355(6)
O4 C4 1.255(6)
C5' C6' 1.391(4)
C2' C3' 1.387(5)
C2' C1' 1.394(5)
C2' O5 1.371(5)
O6 C3' 1.365(5)
O6 C14 1.437(6)
C6' C1' 1.405(5)
C2 C1' 1.472(4)
O5 C15 1.422(6)
